data_1523963
loop_
_publ_author_name
'Ahlzen, P.J.'
'Andersson, Y.'
'Rundqvist, S.'
'Tellgren, R.'

_publ_section_title
;
 Neutron diffraction studies of the Zr3P-D system
;
_journal_name_full 'Journal of the Less-Common Metals'
_journal_page_first 263
_journal_page_last 270
_journal_volume 170
_journal_year 1991
_chemical_formula_sum 'D20.76 P8 Zr24'
_chemical_name_systematic '(Zr3 D3 P)9.71'
_space_group_IT_number 133
_symmetry_space_group_name_Hall 'P 4n 2c -1n'
_symmetry_space_group_name_H-M 'P 42/n b c :1'
_cell_angle_alpha 90
_cell_angle_beta 90
_cell_angle_gamma 90
_cell_formula_units_Z 1
_cell_length_a 11.1084
_cell_length_b 11.1084
_cell_length_c 5.4472
_cell_volume 672.166
_citation_journal_id_ASTM JCOMAH
_cod_data_source_file Ahlzen_JCOMAH_1991_59.cif
_cod_data_source_block D20.76P8Zr24
_cod_original_cell_volume 672.1657
_cod_original_sg_symbol_Hall '-P 4ac 2b (x-1/4,y+1/4,z+1/4)'
_cod_database_code 1523963

loop_
_symmetry_equiv_pos_as_xyz
x,y,z
-y+1/2,x+1/2,z+1/2
-x,-y,z
y+1/2,-x+1/2,z+1/2
x,-y,-z+1/2
y+1/2,x+1/2,-z
-x,y,-z+1/2
-y+1/2,-x+1/2,-z
-x+1/2,-y+1/2,-z+1/2
y,-x,-z
x+1/2,y+1/2,-z+1/2
-y,x,-z
-x+1/2,y+1/2,z
-y,-x,z+1/2
x+1/2,-y+1/2,z
y,x,z+1/2

loop_
_atom_site_label
_atom_site_type_symbol
_atom_site_fract_x
_atom_site_fract_y
_atom_site_fract_z
_atom_site_occupancy
_atom_site_U_iso_or_equiv
P1 P 0.7873 0 0.75 1 0.0
Zr2 Zr 0.9051 0.4051 0 1 0.0
D2 D 0.2502 0.8547 0.3298 1 0.0
D1 D 0 0.5 0.25 0.83 0.0
Zr1 Zr 0.8576 0 0.25 1 0.0
Zr3 Zr 0.3038 0.8038 0 1 0.0
D3 D 0.4313 0.9249 0.8838 0.09 0.0
